data_4077838
loop_
_publ_author_name
'Esteruelas, Miguel A.'
'L\'opez, Ana M.'
'Mora, Malka'
'O\~nate, Enrique'

_publ_section_title
;
 Reactions of Osmium--Pinacolboryl Complexes: Preparation of the First
 Vinylideneboronate Esters
;
_journal_issue 8
_journal_name_full Organometallics
_journal_page_first 2965
_journal_paper_doi 10.1021/om200485k
_journal_volume 31
_journal_year 2012
_chemical_formula_sum 'C25 H54 B Cl O3 Os P2'
_chemical_formula_weight 701.08
_chemical_name_systematic
; 
 ? 
;
_space_group_IT_number 15
_symmetry_cell_setting monoclinic
_symmetry_space_group_name_Hall '-C 2yc'
_symmetry_space_group_name_H-M 'C 1 2/c 1'
_atom_sites_solution_hydrogens geom
_atom_sites_solution_primary direct
_atom_sites_solution_secondary difmap
_audit_creation_method SHELXL-97
_cell_angle_alpha 90.00
_cell_angle_beta 122.0930(10)
_cell_angle_gamma 90.00
_cell_formula_units_Z 4
_cell_length_a 19.1978(13)
_cell_length_b 11.6425(8)
_cell_length_c 15.7377(11)
_cell_measurement_reflns_used 5533
_cell_measurement_temperature 100(2)
_cell_measurement_theta_max 28
_cell_measurement_theta_min 2.2
_cell_volume 2980.0(4)
_computing_cell_refinement 'SAINT+ v. 6.02 (Bruker AXS, 1999)'
_computing_data_collection 'SMART v. 5.625 (Bruker AXS, 2000)'
_computing_data_reduction 'SAINT+ v. 6.02 (Bruker AXS, 1999)'
_computing_molecular_graphics 'XP, SHELXTL v. 6.1 (Bruker, 2000)'
_computing_publication_material 'XCIF, SHELXTL v. 6.1 (Bruker, 2000)'
_computing_structure_refinement 'SHELXL-97 (Sheldrick, 1997)'
_computing_structure_solution 'SHELXS-97 (Sheldrick, 1990)'
_diffrn_ambient_temperature 100(2)
_diffrn_detector_area_resol_mean 8.26
_diffrn_measured_fraction_theta_full 0.988
_diffrn_measured_fraction_theta_max 0.927
_diffrn_measurement_device_type 'Bruker SMART APEX CCD system'
_diffrn_measurement_method '\w rotations with narrow frames'
_diffrn_radiation_monochromator graphite
_diffrn_radiation_source 'normal-focus sealed tube'
_diffrn_radiation_type MoK\a
_diffrn_radiation_wavelength 0.71073
_diffrn_reflns_av_R_equivalents 0.0718
_diffrn_reflns_av_sigmaI/netI 0.0641
_diffrn_reflns_limit_h_max 24
_diffrn_reflns_limit_h_min -25
_diffrn_reflns_limit_k_max 14
_diffrn_reflns_limit_k_min -15
_diffrn_reflns_limit_l_max 20
_diffrn_reflns_limit_l_min -20
_diffrn_reflns_number 10594
_diffrn_reflns_theta_full 27.50
_diffrn_reflns_theta_max 28.48
_diffrn_reflns_theta_min 2.15
_diffrn_standards_decay_% 0
_exptl_absorpt_coefficient_mu 4.500
_exptl_absorpt_correction_T_max 0.862
_exptl_absorpt_correction_T_min 0.608
_exptl_absorpt_correction_type multi-scan
_exptl_absorpt_process_details
;
 Absorption correction performed with SADABS program. This is based on the
method of Blessing: Blessing, R. H., Acta Crystallogr., Sect. A 1995, 51, 33.
;
_exptl_crystal_colour yellow
_exptl_crystal_density_diffrn 1.563
_exptl_crystal_density_method 'not measured'
_exptl_crystal_description neddle
_exptl_crystal_F_000 1424
_exptl_crystal_size_max 0.20
_exptl_crystal_size_mid 0.06
_exptl_crystal_size_min 0.02
_refine_diff_density_max 1.602
_refine_diff_density_min -1.448
_refine_diff_density_rms 0.128
_refine_ls_extinction_method none
_refine_ls_goodness_of_fit_ref 0.925
_refine_ls_hydrogen_treatment constr
_refine_ls_matrix_type full
_refine_ls_number_parameters 157
_refine_ls_number_reflns 3502
_refine_ls_number_restraints 0
_refine_ls_restrained_S_all 0.925
_refine_ls_R_factor_all 0.0340
_refine_ls_R_factor_gt 0.0268
_refine_ls_shift/su_max 0.002
_refine_ls_shift/su_mean 0.000
_refine_ls_structure_factor_coef Fsqd
_refine_ls_weighting_details 'calc w=1/[\s^2^(Fo^2^)+(0.0105P)^2^+0.0000P] where P=(Fo^2^+2Fc^2^)/3'
_refine_ls_weighting_scheme calc
_refine_ls_wR_factor_gt 0.0516
_refine_ls_wR_factor_ref 0.0532
_reflns_number_gt 3009
_reflns_number_total 3502
_reflns_threshold_expression >2sigma(I)
_cod_data_source_file om200485k_si_001.cif
_cod_data_source_block enrique68as
_cod_original_sg_symbol_H-M C2/c
_cod_database_code 4077838

loop_
_symmetry_equiv_pos_as_xyz
'x, y, z'
'-x, y, -z+1/2'
'x+1/2, y+1/2, z'
'-x+1/2, y+1/2, -z+1/2'
'-x, -y, -z'
'x, -y, z-1/2'
'-x+1/2, -y+1/2, -z'
'x+1/2, -y+1/2, z-1/2'

loop_
_atom_site_label
_atom_site_type_symbol
_atom_site_fract_x
_atom_site_fract_y
_atom_site_fract_z
_atom_site_U_iso_or_equiv
_atom_site_adp_type
_atom_site_occupancy
_atom_site_symmetry_multiplicity
_atom_site_calc_flag
_atom_site_refinement_flags
Os Os 0.0000 0.372183(16) 0.2500 0.01404(6) Uani 1 2 d S
P P 0.12503(5) 0.39731(7) 0.25317(6) 0.01575(18) Uani 1 1 d .
O1 O 0.04594(12) 0.1279(2) 0.33496(16) 0.0205(5) Uani 1 1 d .
B1 B 0.0000 0.1960(5) 0.2500 0.0172(11) Uani 1 2 d S
C1 C 0.02089(19) 0.0087(3) 0.3087(2) 0.0196(7) Uani 1 1 d .
C2 C -0.0371(2) -0.0198(3) 0.3434(3) 0.0279(8) Uani 1 1 d .
H2A H -0.0110 -0.0004 0.4146 0.042 Uiso 1 1 calc R
H2B H -0.0500 -0.1020 0.3339 0.042 Uiso 1 1 calc R
H2C H -0.0880 0.0246 0.3041 0.042 Uiso 1 1 calc R
C3 C 0.0968(2) -0.0679(3) 0.3638(3) 0.0287(9) Uani 1 1 d .
H3A H 0.1396 -0.0384 0.3536 0.043 Uiso 1 1 calc R
H3B H 0.0822 -0.1463 0.3376 0.043 Uiso 1 1 calc R
H3C H 0.1172 -0.0681 0.4356 0.043 Uiso 1 1 calc R
C4 C 0.11999(18) 0.3659(3) 0.1338(2) 0.0188(7) Uani 1 1 d .
H4 H 0.0793 0.4219 0.0839 0.023 Uiso 1 1 calc R
C5 C 0.0855(2) 0.2473(3) 0.0897(2) 0.0224(8) Uani 1 1 d .
H5A H 0.0705 0.2449 0.0197 0.034 Uiso 1 1 calc R
H5B H 0.0367 0.2322 0.0928 0.034 Uiso 1 1 calc R
H5C H 0.1273 0.1886 0.1283 0.034 Uiso 1 1 calc R
C6 C 0.19952(19) 0.3876(3) 0.1357(3) 0.0240(8) Uani 1 1 d .
H6A H 0.2398 0.3279 0.1757 0.036 Uiso 1 1 calc R
H6B H 0.2218 0.4630 0.1656 0.036 Uiso 1 1 calc R
H6C H 0.1879 0.3858 0.0671 0.036 Uiso 1 1 calc R
C7 C 0.21851(18) 0.3300(3) 0.3602(2) 0.0202(7) Uani 1 1 d .
H7 H 0.2136 0.3405 0.4199 0.024 Uiso 1 1 calc R
C8 C 0.2203(2) 0.2013(3) 0.3468(3) 0.0255(8) Uani 1 1 d .
H8A H 0.2289 0.1857 0.2919 0.038 Uiso 1 1 calc R
H8B H 0.1678 0.1678 0.3309 0.038 Uiso 1 1 calc R
H8C H 0.2651 0.1673 0.4089 0.038 Uiso 1 1 calc R
C9 C 0.30261(18) 0.3819(3) 0.3901(3) 0.0267(8) Uani 1 1 d .
H9A H 0.3450 0.3530 0.4564 0.040 Uiso 1 1 calc R
H9B H 0.2999 0.4658 0.3924 0.040 Uiso 1 1 calc R
H9C H 0.3163 0.3598 0.3406 0.040 Uiso 1 1 calc R
C10 C 0.15070(19) 0.5532(3) 0.2695(2) 0.0190(7) Uani 1 1 d .
H10 H 0.2014 0.5632 0.2673 0.023 Uiso 1 1 calc R
C11 C 0.0827(2) 0.6262(3) 0.1849(3) 0.0275(8) Uani 1 1 d .
H11A H 0.0315 0.6162 0.1837 0.041 Uiso 1 1 calc R
H11B H 0.0743 0.6017 0.1205 0.041 Uiso 1 1 calc R
H11C H 0.0989 0.7073 0.1965 0.041 Uiso 1 1 calc R
C12 C 0.1696(2) 0.5985(3) 0.3709(3) 0.0275(8) Uani 1 1 d .
H12A H 0.1937 0.6754 0.3824 0.041 Uiso 1 1 calc R
H12B H 0.2085 0.5467 0.4244 0.041 Uiso 1 1 calc R
H12C H 0.1187 0.6023 0.3710 0.041 Uiso 1 1 calc R
C50 C 0.0535(4) 0.3765(6) 0.3796(5) 0.0169(13) Uiso 0.50 1 d P
Cl1 Cl -0.07775(11) 0.40533(16) 0.06739(17) 0.0200(4) Uiso 0.50 1 d P
O50 O 0.0898(3) 0.3847(5) 0.4677(4) 0.0232(13) Uiso 0.50 1 d P

loop_
_atom_site_aniso_label
_atom_site_aniso_U_11
_atom_site_aniso_U_22
_atom_site_aniso_U_33
_atom_site_aniso_U_23
_atom_site_aniso_U_13
_atom_site_aniso_U_12
Os 0.01275(8) 0.01255(10) 0.01729(9) 0.000 0.00829(7) 0.000
P 0.0159(4) 0.0140(4) 0.0188(4) 0.0009(3) 0.0102(3) 0.0003(3)
O1 0.0234(11) 0.0125(12) 0.0241(12) 0.0011(10) 0.0116(10) 0.0000(10)
B1 0.019(2) 0.013(3) 0.024(3) 0.000 0.015(2) 0.000
C1 0.0241(16) 0.0129(17) 0.0232(18) -0.0009(14) 0.0135(14) -0.0009(14)
C2 0.041(2) 0.019(2) 0.036(2) 0.0008(16) 0.0284(18) -0.0044(16)
C3 0.0306(19) 0.0193(19) 0.033(2) 0.0052(16) 0.0144(17) 0.0047(16)
C4 0.0196(14) 0.0213(18) 0.0179(15) 0.0038(15) 0.0114(12) 0.0017(14)
C5 0.0247(17) 0.0222(19) 0.0219(17) -0.0031(15) 0.0135(15) 0.0005(15)
C6 0.0259(16) 0.028(2) 0.0257(17) 0.0013(16) 0.0188(14) -0.0006(16)
C7 0.0159(15) 0.0263(19) 0.0201(16) 0.0022(14) 0.0107(13) 0.0038(14)
C8 0.0167(16) 0.023(2) 0.0294(19) 0.0079(15) 0.0069(15) 0.0037(14)
C9 0.0170(15) 0.029(2) 0.0298(18) -0.0028(17) 0.0095(14) 0.0002(16)
C10 0.0207(16) 0.0160(17) 0.0244(18) -0.0007(14) 0.0148(14) -0.0016(13)
C11 0.0361(18) 0.0153(18) 0.0308(18) 0.0027(16) 0.0176(16) 0.0035(17)
C12 0.0297(18) 0.023(2) 0.0286(19) -0.0045(15) 0.0144(16) 0.0024(15)

loop_
_atom_type_symbol
_atom_type_description
_atom_type_scat_dispersion_real
_atom_type_scat_dispersion_imag
_atom_type_scat_source
C C 0.0033 0.0016 'International Tables Vol C Tables 4.2.6.8 and 6.1.1.4'
H H 0.0000 0.0000 'International Tables Vol C Tables 4.2.6.8 and 6.1.1.4'
B B 0.0013 0.0007 'International Tables Vol C Tables 4.2.6.8 and 6.1.1.4'
Cl Cl 0.1484 0.1585 'International Tables Vol C Tables 4.2.6.8 and 6.1.1.4'
P P 0.1023 0.0942 'International Tables Vol C Tables 4.2.6.8 and 6.1.1.4'
Os Os -1.2165 7.6030 'International Tables Vol C Tables 4.2.6.8 and 6.1.1.4'
O O 0.0106 0.0060 'International Tables Vol C Tables 4.2.6.8 and 6.1.1.4'

loop_
_geom_angle_atom_site_label_1
_geom_angle_atom_site_label_2
_geom_angle_atom_site_label_3
_geom_angle
_geom_angle_site_symmetry_1
_geom_angle_site_symmetry_3
C50 Os C50 176.6(5) 2 .
C50 Os B1 91.7(2) 2 .
C50 Os B1 91.7(2) . .
C50 Os P 89.0(2) 2 .
C50 Os P 90.6(2) . .
B1 Os P 97.02(2) . .
C50 Os P 90.6(2) 2 2
C50 Os P 89.0(2) . 2
B1 Os P 97.02(2) . 2
P Os P 165.95(4) . 2
C50 Os Cl1 7.4(2) 2 .
C50 Os Cl1 169.3(2) . .
B1 Os Cl1 99.01(4) . .
P Os Cl1 89.12(5) . .
P Os Cl1 88.69(5) 2 .
C50 Os Cl1 169.3(2) 2 2
C50 Os Cl1 7.4(2) . 2
B1 Os Cl1 99.01(4) . 2
P Os Cl1 88.69(5) . 2
P Os Cl1 89.11(5) 2 2
Cl1 Os Cl1 161.99(9) . 2
C7 P C10 103.19(15) . .
C7 P C4 109.79(15) . .
C10 P C4 101.43(16) . .
C7 P Os 116.23(11) . .
C10 P Os 108.13(11) . .
C4 P Os 116.13(10) . .
B1 O1 C1 109.0(3) . .
O1 B1 O1 110.6(4) 2 .
O1 B1 Os 124.7(2) 2 .
O1 B1 Os 124.7(2) . .
O1 C1 C2 107.6(3) . .
O1 C1 C3 108.9(3) . .
C2 C1 C3 109.3(3) . .
O1 C1 C1 102.61(18) . 2
C2 C1 C1 114.1(3) . 2
C3 C1 C1 113.8(3) . 2
C1 C2 H2A 109.5 . .
C1 C2 H2B 109.5 . .
H2A C2 H2B 109.5 . .
C1 C2 H2C 109.5 . .
H2A C2 H2C 109.5 . .
H2B C2 H2C 109.5 . .
C1 C3 H3A 109.5 . .
C1 C3 H3B 109.5 . .
H3A C3 H3B 109.5 . .
C1 C3 H3C 109.5 . .
H3A C3 H3C 109.5 . .
H3B C3 H3C 109.5 . .
C5 C4 C6 110.1(3) . .
C5 C4 P 114.4(2) . .
C6 C4 P 115.5(2) . .
C5 C4 H4 105.3 . .
C6 C4 H4 105.3 . .
P C4 H4 105.3 . .
C4 C5 H5A 109.5 . .
C4 C5 H5B 109.5 . .
H5A C5 H5B 109.5 . .
C4 C5 H5C 109.5 . .
H5A C5 H5C 109.5 . .
H5B C5 H5C 109.5 . .
C4 C6 H6A 109.5 . .
C4 C6 H6B 109.5 . .
H6A C6 H6B 109.5 . .
C4 C6 H6C 109.5 . .
H6A C6 H6C 109.5 . .
H6B C6 H6C 109.5 . .
C8 C7 C9 109.4(3) . .
C8 C7 P 111.8(2) . .
C9 C7 P 117.4(2) . .
C8 C7 H7 105.8 . .
C9 C7 H7 105.8 . .
P C7 H7 105.8 . .
C7 C8 H8A 109.5 . .
C7 C8 H8B 109.5 . .
H8A C8 H8B 109.5 . .
C7 C8 H8C 109.5 . .
H8A C8 H8C 109.5 . .
H8B C8 H8C 109.5 . .
C7 C9 H9A 109.5 . .
C7 C9 H9B 109.5 . .
H9A C9 H9B 109.5 . .
C7 C9 H9C 109.5 . .
H9A C9 H9C 109.5 . .
H9B C9 H9C 109.5 . .
C12 C10 C11 109.6(3) . .
C12 C10 P 112.2(2) . .
C11 C10 P 112.3(2) . .
C12 C10 H10 107.5 . .
C11 C10 H10 107.5 . .
P C10 H10 107.5 . .
C10 C11 H11A 109.5 . .
C10 C11 H11B 109.5 . .
H11A C11 H11B 109.5 . .
C10 C11 H11C 109.5 . .
H11A C11 H11C 109.5 . .
H11B C11 H11C 109.5 . .
C10 C12 H12A 109.5 . .
C10 C12 H12B 109.5 . .
H12A C12 H12B 109.5 . .
C10 C12 H12C 109.5 . .
H12A C12 H12C 109.5 . .
H12B C12 H12C 109.5 . .
Cl1 C50 O50 21.1(4) 2 .
Cl1 C50 Os 156.0(8) 2 .
O50 C50 Os 177.0(7) . .
O50 Cl1 C50 126.9(9) 2 2
O50 Cl1 Os 143.5(7) 2 .
C50 Cl1 Os 16.6(5) 2 .
Cl1 O50 C50 32.0(6) 2 .

loop_
_geom_bond_atom_site_label_1
_geom_bond_atom_site_label_2
_geom_bond_distance
_geom_bond_site_symmetry_2
Os C50 1.730(7) 2
Os C50 1.730(7) .
Os B1 2.051(5) .
Os P 2.3920(8) .
Os P 2.3921(8) 2
Os Cl1 2.465(2) .
Os Cl1 2.465(2) 2
P C7 1.860(3) .
P C10 1.862(3) .
P C4 1.865(3) .
O1 B1 1.393(4) .
O1 C1 1.455(4) .
B1 O1 1.393(4) 2
C1 C2 1.515(5) .
C1 C3 1.525(5) .
C1 C1 1.576(7) 2
C2 H2A 0.9800 .
C2 H2B 0.9800 .
C2 H2C 0.9800 .
C3 H3A 0.9800 .
C3 H3B 0.9800 .
C3 H3C 0.9800 .
C4 C5 1.529(5) .
C4 C6 1.532(4) .
C4 H4 1.0000 .
C5 H5A 0.9800 .
C5 H5B 0.9800 .
C5 H5C 0.9800 .
C6 H6A 0.9800 .
C6 H6B 0.9800 .
C6 H6C 0.9800 .
C7 C8 1.516(5) .
C7 C9 1.545(4) .
C7 H7 1.0000 .
C8 H8A 0.9800 .
C8 H8B 0.9800 .
C8 H8C 0.9800 .
C9 H9A 0.9800 .
C9 H9B 0.9800 .
C9 H9C 0.9800 .
C10 C12 1.531(5) .
C10 C11 1.533(4) .
C10 H10 1.0000 .
C11 H11A 0.9800 .
C11 H11B 0.9800 .
C11 H11C 0.9800 .
C12 H12A 0.9800 .
C12 H12B 0.9800 .
C12 H12C 0.9800 .
C50 Cl1 0.782(6) 2
C50 O50 1.179(8) .
Cl1 O50 0.530(5) 2
Cl1 C50 0.782(6) 2
O50 Cl1 0.530(5) 2
